data_4038064
loop_
_publ_author_name
'Kour, Jaspreet'
'Venkateswarlu, Vunnam'
'Verma, Praveen K.'
'Hussain, Yaseen'
'Dubey, Gurudutt'
'Bharatam, Prasad V.'
'Sahoo, Subash C.'
'Sawant, Sanghapal D.'

_publ_section_title
;
 Oxone-DMSO Triggered Methylene Insertion and
 C(sp<sup>2</sup>)-C(sp<sup>3</sup>)-H-C(sp<sup>2</sup>) Bond Formation to
 Access Functional Bis-Heterocycles.
;
_journal_issue 7
_journal_name_full 'The Journal of organic chemistry'
_journal_page_first 4951
_journal_page_last 4962
_journal_paper_doi 10.1021/acs.joc.9b03477
_journal_volume 85
_journal_year 2020
_chemical_formula_moiety 'C22 H22 Br N5'
_chemical_formula_sum 'C22 H22 Br N5'
_chemical_formula_weight 436.35
_space_group_crystal_system monoclinic
_space_group_IT_number 14
_space_group_name_Hall '-P 2yn'
_space_group_name_H-M_alt 'P 1 21/n 1'
_atom_sites_solution_hydrogens geom
_audit_creation_date 2019-04-01
_audit_creation_method
;
Olex2 1.2-ac3
(compiled 2017.02.24 svn.r3390 for Rigaku Oxford Diffraction, GUI svn.r5318)
;
_cell_angle_alpha 90
_cell_angle_beta 106.145(3)
_cell_angle_gamma 90
_cell_formula_units_Z 4
_cell_length_a 5.7052(2)
_cell_length_b 48.2715(12)
_cell_length_c 7.5578(2)
_cell_measurement_reflns_used 12157
_cell_measurement_temperature 293(2)
_cell_measurement_theta_max 26.6670
_cell_measurement_theta_min 3.2710
_cell_volume 1999.32(11)
_computing_cell_refinement 'CrysAlisPro 1.171.39.46 (Rigaku OD, 2018)'
_computing_data_collection 'CrysAlisPro 1.171.39.46 (Rigaku OD, 2018)'
_computing_data_reduction 'CrysAlisPro 1.171.39.46 (Rigaku OD, 2018)'
_computing_molecular_graphics 'Olex2 (Dolomanov et al., 2009)'
_computing_publication_material 'Olex2 (Dolomanov et al., 2009)'
_computing_structure_refinement 'ShelXL (Sheldrick, 2015)'
_computing_structure_solution 'SIR2004 (Burla et al., 2007)'
_diffrn_ambient_temperature 293(2)
_diffrn_detector_type HyPix3000
_diffrn_measured_fraction_theta_full 0.997
_diffrn_measured_fraction_theta_max 0.946
_diffrn_measurement_details
;
List of Runs (angles in degrees, time in seconds):

  # Type    Start    End  Width  t~exp~   \w     \q     \k     \f   Frames
--------------------------------------------------------------------------
  1  \w    -38.00 -11.78   0.38   10.00    --   -9.95 113.00  16.00   69
  2  \w      6.00  48.18   0.38   10.00    --   10.22-113.00 -75.00  111
  3  \w    -74.00   6.18   0.38   10.00    --   -9.95 -77.00  30.00  211
  4  \w    -80.00   0.18   0.38   10.00    --   -9.95 -19.00-120.00  211
  5  \w    -22.00   4.22   0.38   10.00    --   -9.95  38.00-150.00   69
  6  \w    -35.00  -6.88   0.38   10.00    --   10.22 120.00-152.70   74
  7  \w      7.00  42.34   0.38   10.00    --   10.22 -99.00-150.00   93
  8  \w    -18.00  39.00   0.38   10.00    --   10.22 -99.00 -60.00  150
  9  \w     20.00  58.00   0.38   10.00    --   10.22-125.00-180.00  100
 10  \w      3.00  58.10   0.38   10.00    --   10.22-125.00  30.00  145
 11  \w    -53.00  23.00   0.38   10.00    --   10.22 -38.00-180.00  200
 12  \w    -37.00  -7.74   0.38   10.00    --   10.22 130.00 -50.18   77
 13  \w    -19.00   9.12   0.38   10.00    --   10.22 -99.00 150.00   74
 14  \w    -42.00 -13.88   0.38   10.00    --   10.22 -19.00  30.00   74
;
_diffrn_measurement_device 'four-circle diffractometer'
_diffrn_measurement_device_type 'SuperNova, Single source at offset/far, HyPix3000'
_diffrn_measurement_method '\w scans'
_diffrn_radiation_probe x-ray
_diffrn_radiation_type MoK\a
_diffrn_radiation_wavelength 0.71073
_diffrn_reflns_av_R_equivalents 0.0504
_diffrn_reflns_av_unetI/netI 0.0432
_diffrn_reflns_Laue_measured_fraction_full 0.997
_diffrn_reflns_Laue_measured_fraction_max 0.946
_diffrn_reflns_limit_h_max 7
_diffrn_reflns_limit_h_min -7
_diffrn_reflns_limit_k_max 55
_diffrn_reflns_limit_k_min -62
_diffrn_reflns_limit_l_max 9
_diffrn_reflns_limit_l_min -9
_diffrn_reflns_number 23405
_diffrn_reflns_point_group_measured_fraction_full 0.997
_diffrn_reflns_point_group_measured_fraction_max 0.946
_diffrn_reflns_theta_full 25.242
_diffrn_reflns_theta_max 27.453
_diffrn_reflns_theta_min 3.275
_diffrn_source 'microfocus sealed tube X-ray'
_diffrn_source_type 'spernova (Mo) X-ray'
_exptl_absorpt_coefficient_mu 2.074
_exptl_absorpt_correction_T_max 1.00000
_exptl_absorpt_correction_T_min 0.49192
_exptl_absorpt_correction_type multi-scan
_exptl_absorpt_process_details
;
CrysAlisPro 1.171.39.46 (Rigaku Oxford Diffraction, 2018)
Empirical absorption correction using spherical harmonics,
 implemented in SCALE3 ABSPACK scaling algorithm.
;
_exptl_crystal_colour colurless
_exptl_crystal_density_diffrn 1.450
_exptl_crystal_description rod
_exptl_crystal_F_000 896
_exptl_crystal_recrystallization_method 'slow evaporation'
_exptl_crystal_size_max 0.15
_exptl_crystal_size_mid 0.12
_exptl_crystal_size_min 0.1
_refine_diff_density_max 0.254
_refine_diff_density_min -0.320
_refine_diff_density_rms 0.050
_refine_ls_extinction_method none
_refine_ls_goodness_of_fit_ref 1.037
_refine_ls_hydrogen_treatment constr
_refine_ls_matrix_type full
_refine_ls_number_parameters 293
_refine_ls_number_reflns 4338
_refine_ls_number_restraints 0
_refine_ls_restrained_S_all 1.037
_refine_ls_R_factor_all 0.0696
_refine_ls_R_factor_gt 0.0457
_refine_ls_shift/su_max 0.001
_refine_ls_shift/su_mean 0.000
_refine_ls_structure_factor_coef Fsqd
_refine_ls_weighting_details 'w=1/[\s^2^(Fo^2^)+(0.0316P)^2^+1.2990P] where P=(Fo^2^+2Fc^2^)/3'
_refine_ls_weighting_scheme calc
_refine_ls_wR_factor_gt 0.0878
_refine_ls_wR_factor_ref 0.0949
_reflns_Friedel_coverage 0.000
_reflns_number_gt 3294
_reflns_number_total 4338
_reflns_threshold_expression 'I > 2\s(I)'
_cod_data_source_file jo9b03477_si_001.cif
_cod_data_source_block sub-kas-csir
_cod_depositor_comments 'Adding full bibliography for 4038064.cif.'
_cod_original_sg_symbol_H-M 'P 21/n'
_cod_database_code 4038064
_shelx_shelxl_version_number 2018/3
_shelx_space_group_comment
;
The symmetry employed for this shelxl refinement is uniquely defined
by the following loop, which should always be used as a source of
symmetry information in preference to the above space-group names.
They are only intended as comments.
;
_olex2_refinement_description
;
1. Fixed Uiso
 At 1.2 times of:
  All C(H) groups, All C(H,H) groups
 At 1.5 times of:
  All C(H,H,H) groups
2. Others
 Fixed Sof: C18(0.5) H18(0.5) C19(0.5) H19(0.5) C21(0.5) H21(0.5) C22(0.5)
 H22(0.5) C18A(0.5) H18A(0.5) C19A(0.5) H19A(0.5) C21A(0.5) H21A(0.5) C22A(0.5)
 H22A(0.5)
3.a Secondary CH2 refined with riding coordinates:
 C11(H11A,H11B)
3.b Aromatic/amide H refined with riding coordinates:
 C5(H5), C4(H4), C3(H3), C2(H2), C18(H18), C19(H19), C21(H21), C22(H22),
 C18A(H18A), C19A(H19A), C21A(H21A), C22A(H22A)
3.c Idealised Me refined as rotating group:
 C15(H15A,H15B,H15C), C16(H16A,H16B,H16C), C10(H10A,H10B,H10C), C9(H9A,H9B,H9C)
;
_olex2_submission_special_instructions 'No special instructions were received'
_oxdiff_exptl_absorpt_empirical_details
;
Empirical correction (ABSPACK) includes:
- Absorption correction using spherical harmonics
- Frame scaling
;

loop_
_space_group_symop_operation_xyz
'x, y, z'
'-x+1/2, y+1/2, -z+1/2'
'-x, -y, -z'
'x-1/2, -y-1/2, z-1/2'

loop_
_atom_site_label
_atom_site_type_symbol
_atom_site_fract_x
_atom_site_fract_y
_atom_site_fract_z
_atom_site_U_iso_or_equiv
_atom_site_adp_type
_atom_site_occupancy
_atom_site_site_symmetry_order
_atom_site_calc_flag
_atom_site_refinement_flags_posn
_atom_site_refinement_flags_adp
_atom_site_refinement_flags_occupancy
_atom_site_disorder_assembly
_atom_site_disorder_group
Br1 Br -0.16479(6) 0.44321(2) 0.67295(4) 0.05341(12) Uani 1 1 d . . . . .
N4 N 0.1532(4) 0.56302(4) 0.8257(3) 0.0341(5) Uani 1 1 d . . . . .
N5 N 0.3836(4) 0.56738(5) 0.9379(3) 0.0387(5) Uani 1 1 d . . . . .
N1 N 0.5876(4) 0.68147(5) 0.6808(3) 0.0454(6) Uani 1 1 d . . . . .
N2 N 0.4846(5) 0.66714(5) 0.5201(3) 0.0505(6) Uani 1 1 d . . . . .
C20 C -0.0628(5) 0.48044(5) 0.7228(3) 0.0351(6) Uani 1 1 d . . . . .
C12 C 0.1911(4) 0.60814(5) 0.8534(3) 0.0364(6) Uani 1 1 d . . . . .
C13 C 0.4041(5) 0.59463(6) 0.9552(3) 0.0378(6) Uani 1 1 d . . . . .
C14 C 0.0326(4) 0.58747(5) 0.7730(3) 0.0344(6) Uani 1 1 d . . . . .
C8 C 0.3221(5) 0.65088(6) 0.5607(4) 0.0456(7) Uani 1 1 d . . . . .
C6 C 0.4887(5) 0.67368(6) 0.8189(4) 0.0440(7) Uani 1 1 d . . . . .
C1 C 0.7743(5) 0.70062(6) 0.6776(4) 0.0489(7) Uani 1 1 d . . . . .
C7 C 0.3169(5) 0.65404(5) 0.7454(4) 0.0418(6) Uani 1 1 d . . . . .
C11 C 0.1494(5) 0.63906(6) 0.8365(4) 0.0458(7) Uani 1 1 d . . . . .
H11A H -0.018107 0.642458 0.766068 0.055 Uiso 1 1 calc R . . . .
H11B H 0.171200 0.646736 0.958576 0.055 Uiso 1 1 calc R . . . .
N3 N 0.8422(6) 0.71766(6) 0.8188(5) 0.0788(9) Uani 1 1 d . . . . .
C15 C 0.6328(5) 0.60731(6) 1.0746(4) 0.0545(8) Uani 1 1 d . . . . .
H15A H 0.595690 0.617596 1.172130 0.082 Uiso 1 1 calc GR . . . .
H15B H 0.701568 0.619523 1.002054 0.082 Uiso 1 1 calc GR . . . .
H15C H 0.747933 0.592953 1.126216 0.082 Uiso 1 1 calc GR . . . .
C16 C -0.2204(5) 0.58954(6) 0.6464(4) 0.0503(7) Uani 1 1 d . . . . .
H16A H -0.226990 0.580363 0.532360 0.075 Uiso 1 1 calc GR . . . .
H16B H -0.263272 0.608682 0.622813 0.075 Uiso 1 1 calc GR . . . .
H16C H -0.333103 0.580883 0.702683 0.075 Uiso 1 1 calc GR . . . .
C10 C 0.1665(7) 0.63237(7) 0.4171(4) 0.0693(10) Uani 1 1 d . . . . .
H10A H 0.217816 0.633536 0.306674 0.104 Uiso 1 1 calc GR . . . .
H10B H -0.000862 0.638051 0.391350 0.104 Uiso 1 1 calc GR . . . .
H10C H 0.182494 0.613606 0.461016 0.104 Uiso 1 1 calc GR . . . .
C5 C 0.8744(6) 0.70082(7) 0.5317(5) 0.0587(8) Uani 1 1 d . . . . .
H5 H 0.819488 0.688603 0.433735 0.070 Uiso 1 1 calc R . . . .
C4 C 1.0578(6) 0.71952(8) 0.5337(6) 0.0710(10) Uani 1 1 d . . . . .
H4 H 1.128674 0.720120 0.436809 0.085 Uiso 1 1 calc R . . . .
C9 C 0.5644(7) 0.68485(7) 1.0100(4) 0.0687(9) Uani 1 1 d . . . . .
H9A H 0.738259 0.683338 1.058589 0.103 Uiso 1 1 calc GR . . . .
H9B H 0.486377 0.674452 1.086005 0.103 Uiso 1 1 calc GR . . . .
H9C H 0.517297 0.703957 1.008766 0.103 Uiso 1 1 calc GR . . . .
C3 C 1.1338(7) 0.73707(8) 0.6790(7) 0.0797(11) Uani 1 1 d . . . . .
H3 H 1.258163 0.749769 0.684555 0.096 Uiso 1 1 calc R . . . .
C2 C 1.0225(8) 0.73551(9) 0.8161(7) 0.0935(13) Uani 1 1 d . . . . .
H2 H 1.074602 0.747617 0.915017 0.112 Uiso 1 1 calc R . . . .
C18 C -0.1492(9) 0.52653(11) 0.8033(7) 0.0356(11) Uani 0.5 1 d . . P A 1
H18 H -0.253226 0.539032 0.836829 0.043 Uiso 0.5 1 calc R . P A 1
C19 C -0.2179(9) 0.49925(11) 0.7675(7) 0.0356(11) Uani 0.5 1 d . . P A 1
H19 H -0.371077 0.493520 0.773635 0.043 Uiso 0.5 1 calc R . P A 1
C21 C 0.1531(9) 0.48658(11) 0.8456(8) 0.0361(12) Uani 0.5 1 d . . P A 1
H21 H 0.254489 0.472571 0.908461 0.043 Uiso 0.5 1 calc R . P A 1
C22 C 0.2199(9) 0.51404(11) 0.8757(8) 0.0369(12) Uani 0.5 1 d . . P A 1
H22 H 0.369222 0.518256 0.958897 0.044 Uiso 0.5 1 calc R . P A 1
C18A C -0.1438(9) 0.52828(12) 0.6533(7) 0.0403(13) Uani 0.5 1 d . . P A 2
H18A H -0.240924 0.542190 0.584988 0.048 Uiso 0.5 1 calc R . P A 2
C19A C -0.2131(9) 0.50074(11) 0.6237(7) 0.0370(12) Uani 0.5 1 d . . P A 2
H19A H -0.359064 0.496029 0.537957 0.044 Uiso 0.5 1 calc R . P A 2
C21A C 0.1702(9) 0.48844(11) 0.7209(8) 0.0371(12) Uani 0.5 1 d . . P A 2
H21A H 0.278089 0.475562 0.696035 0.045 Uiso 0.5 1 calc R . P A 2
C22A C 0.2411(9) 0.51611(11) 0.7570(8) 0.0364(12) Uani 0.5 1 d . . P A 2
H22A H 0.398075 0.521663 0.759479 0.044 Uiso 0.5 1 calc R . P A 2
C17 C 0.0763(4) 0.53511(5) 0.7887(3) 0.0312(5) Uani 1 1 d . . . . .

loop_
_atom_site_aniso_label
_atom_site_aniso_U_11
_atom_site_aniso_U_22
_atom_site_aniso_U_33
_atom_site_aniso_U_23
_atom_site_aniso_U_13
_atom_site_aniso_U_12
Br1 0.0601(2) 0.04039(18) 0.0613(2) -0.00124(14) 0.01948(15) -0.00660(15)
N4 0.0276(11) 0.0358(12) 0.0374(11) 0.0012(9) 0.0065(9) 0.0016(9)
N5 0.0288(11) 0.0422(13) 0.0420(12) 0.0033(10) 0.0045(10) 0.0003(10)
N1 0.0449(13) 0.0336(13) 0.0529(14) -0.0013(11) 0.0054(12) -0.0037(11)
N2 0.0570(15) 0.0411(14) 0.0488(14) -0.0022(11) 0.0072(12) -0.0072(12)
C20 0.0399(15) 0.0363(14) 0.0313(13) 0.0026(11) 0.0134(12) 0.0016(12)
C12 0.0364(14) 0.0363(14) 0.0371(14) 0.0006(11) 0.0111(12) 0.0016(12)
C13 0.0314(14) 0.0440(16) 0.0360(14) 0.0025(12) 0.0062(11) -0.0010(12)
C14 0.0309(13) 0.0366(15) 0.0351(13) 0.0031(11) 0.0084(11) 0.0041(12)
C8 0.0468(16) 0.0354(15) 0.0477(17) -0.0024(13) 0.0015(13) -0.0001(13)
C6 0.0469(16) 0.0317(14) 0.0478(16) 0.0002(12) 0.0039(13) 0.0023(13)
C1 0.0412(16) 0.0346(15) 0.0634(19) 0.0054(14) 0.0019(15) 0.0019(13)
C7 0.0447(16) 0.0309(14) 0.0454(15) 0.0021(12) 0.0053(13) 0.0034(12)
C11 0.0438(16) 0.0390(16) 0.0527(17) -0.0019(13) 0.0104(14) 0.0050(13)
N3 0.071(2) 0.069(2) 0.097(2) -0.0292(18) 0.0243(17) -0.0275(17)
C15 0.0437(17) 0.0529(19) 0.0577(18) 0.0010(15) -0.0012(15) -0.0025(15)
C16 0.0352(15) 0.0518(18) 0.0566(18) 0.0056(14) 0.0007(14) 0.0045(13)
C10 0.084(2) 0.066(2) 0.0513(19) -0.0093(17) 0.0080(18) -0.026(2)
C5 0.0550(19) 0.0461(18) 0.069(2) 0.0100(16) 0.0079(17) -0.0004(16)
C4 0.057(2) 0.061(2) 0.092(3) 0.024(2) 0.016(2) 0.0034(19)
C9 0.086(3) 0.060(2) 0.0547(19) -0.0111(17) 0.0107(18) -0.013(2)
C3 0.055(2) 0.056(2) 0.124(3) 0.010(2) 0.018(2) -0.0121(18)
C2 0.083(3) 0.078(3) 0.120(4) -0.031(3) 0.028(3) -0.038(2)
C18 0.027(3) 0.040(3) 0.040(3) 0.000(2) 0.011(2) 0.003(2)
C19 0.023(2) 0.045(3) 0.039(3) 0.005(2) 0.011(2) -0.002(2)
C21 0.037(3) 0.037(3) 0.036(3) 0.006(2) 0.014(3) 0.008(2)
C22 0.025(3) 0.043(3) 0.043(3) 0.002(3) 0.010(2) -0.001(2)
C18A 0.037(3) 0.044(3) 0.039(3) 0.009(2) 0.009(3) 0.009(3)
C19A 0.033(3) 0.039(3) 0.038(3) -0.001(2) 0.007(2) -0.003(2)
C21A 0.038(3) 0.042(3) 0.033(3) 0.002(2) 0.013(2) 0.010(2)
C22A 0.027(3) 0.049(4) 0.034(3) 0.005(3) 0.010(2) 0.001(2)
C17 0.0265(12) 0.0349(14) 0.0326(13) 0.0033(11) 0.0088(11) 0.0014(11)

loop_
_atom_type_symbol
_atom_type_description
_atom_type_scat_dispersion_real
_atom_type_scat_dispersion_imag
_atom_type_scat_source
C C 0.0033 0.0016 'International Tables Vol C Tables 4.2.6.8 and 6.1.1.4'
H H 0.0000 0.0000 'International Tables Vol C Tables 4.2.6.8 and 6.1.1.4'
Br Br -0.2901 2.4595 'International Tables Vol C Tables 4.2.6.8 and 6.1.1.4'
N N 0.0061 0.0033 'International Tables Vol C Tables 4.2.6.8 and 6.1.1.4'

loop_
_geom_angle_atom_site_label_1
_geom_angle_atom_site_label_2
_geom_angle_atom_site_label_3
_geom_angle
_geom_angle_site_symmetry_1
_geom_angle_site_symmetry_3
_geom_angle_publ_flag
N5 N4 C14 111.5(2) . . ?
N5 N4 C17 117.3(2) . . ?
C14 N4 C17 131.1(2) . . ?
C13 N5 N4 104.9(2) . . ?
N2 N1 C1 116.8(2) . . ?
C6 N1 N2 111.6(2) . . ?
C6 N1 C1 131.6(2) . . ?
C8 N2 N1 104.5(2) . . ?
C19 C20 Br1 119.5(3) . . ?
C21 C20 Br1 121.0(3) . . ?
C21 C20 C19 102.3(3) . . ?
C19A C20 Br1 117.1(3) . . ?
C19A C20 C21A 104.4(4) . . ?
C21A C20 Br1 120.3(3) . . ?
C13 C12 C11 126.6(2) . . ?
C14 C12 C13 105.6(2) . . ?
C14 C12 C11 127.8(2) . . ?
N5 C13 C12 111.6(2) . . ?
N5 C13 C15 120.3(2) . . ?
C12 C13 C15 128.1(2) . . ?
N4 C14 C12 106.4(2) . . ?
N4 C14 C16 124.1(2) . . ?
C12 C14 C16 129.4(3) . . ?
N2 C8 C7 112.1(2) . . ?
N2 C8 C10 120.2(3) . . ?
C7 C8 C10 127.7(3) . . ?
N1 C6 C9 124.7(3) . . ?
C7 C6 N1 106.4(2) . . ?
C7 C6 C9 128.9(3) . . ?
N3 C1 N1 116.6(3) . . ?
N3 C1 C5 123.4(3) . . ?
C5 C1 N1 120.0(3) . . ?
C8 C7 C11 126.1(3) . . ?
C6 C7 C8 105.5(2) . . ?
C6 C7 C11 128.4(3) . . ?
C12 C11 H11A 108.7 . . ?
C12 C11 H11B 108.7 . . ?
C7 C11 C12 114.1(2) . . ?
C7 C11 H11A 108.7 . . ?
C7 C11 H11B 108.7 . . ?
H11A C11 H11B 107.6 . . ?
C1 N3 C2 116.2(3) . . ?
C13 C15 H15A 109.5 . . ?
C13 C15 H15B 109.5 . . ?
C13 C15 H15C 109.5 . . ?
H15A C15 H15B 109.5 . . ?
H15A C15 H15C 109.5 . . ?
H15B C15 H15C 109.5 . . ?
C14 C16 H16A 109.5 . . ?
C14 C16 H16B 109.5 . . ?
C14 C16 H16C 109.5 . . ?
H16A C16 H16B 109.5 . . ?
H16A C16 H16C 109.5 . . ?
H16B C16 H16C 109.5 . . ?
C8 C10 H10A 109.5 . . ?
C8 C10 H10B 109.5 . . ?
C8 C10 H10C 109.5 . . ?
H10A C10 H10B 109.5 . . ?
H10A C10 H10C 109.5 . . ?
H10B C10 H10C 109.5 . . ?
C1 C5 H5 120.7 . . ?
C1 C5 C4 118.6(3) . . ?
C4 C5 H5 120.7 . . ?
C5 C4 H4 120.4 . . ?
C3 C4 C5 119.2(4) . . ?
C3 C4 H4 120.4 . . ?
C6 C9 H9A 109.5 . . ?
C6 C9 H9B 109.5 . . ?
C6 C9 H9C 109.5 . . ?
H9A C9 H9B 109.5 . . ?
H9A C9 H9C 109.5 . . ?
H9B C9 H9C 109.5 . . ?
C4 C3 H3 121.0 . . ?
C4 C3 C2 118.0(4) . . ?
C2 C3 H3 121.0 . . ?
N3 C2 C3 124.6(4) . . ?
N3 C2 H2 117.7 . . ?
C3 C2 H2 117.7 . . ?
C19 C18 H18 120.3 . . ?
C19 C18 C17 119.3(4) . . ?
C17 C18 H18 120.3 . . ?
C20 C19 C18 120.8(4) . . ?
C20 C19 H19 119.6 . . ?
C18 C19 H19 119.6 . . ?
C20 C21 H21 120.6 . . ?
C20 C21 C22 118.7(5) . . ?
C22 C21 H21 120.6 . . ?
C21 C22 H22 118.7 . . ?
C17 C22 C21 122.6(5) . . ?
C17 C22 H22 118.7 . . ?
C19A C18A H18A 120.2 . . ?
C19A C18A C17 119.6(5) . . ?
C17 C18A H18A 120.2 . . ?
C20 C19A C18A 119.2(5) . . ?
C20 C19A H19A 120.4 . . ?
C18A C19A H19A 120.4 . . ?
C20 C21A H21A 120.4 . . ?
C20 C21A C22A 119.3(4) . . ?
C22A C21A H21A 120.4 . . ?
C21A C22A H22A 120.2 . . ?
C17 C22A C21A 119.6(5) . . ?
C17 C22A H22A 120.2 . . ?
N4 C17 C18A 121.6(3) . . ?
C18 C17 N4 120.7(3) . . ?
C22 C17 N4 120.3(3) . . ?
C22 C17 C18 100.7(4) . . ?
C22A C17 N4 118.4(3) . . ?
C22A C17 C18A 103.2(4) . . ?

loop_
_geom_bond_atom_site_label_1
_geom_bond_atom_site_label_2
_geom_bond_distance
_geom_bond_site_symmetry_2
_geom_bond_publ_flag
Br1 C20 1.894(3) . ?
N4 N5 1.368(3) . ?
N4 C14 1.369(3) . ?
N4 C17 1.420(3) . ?
N5 C13 1.324(3) . ?
N1 N2 1.379(3) . ?
N1 C6 1.370(3) . ?
N1 C1 1.416(4) . ?
N2 C8 1.314(4) . ?
C20 C19 1.374(6) . ?
C20 C21 1.353(6) . ?
C20 C19A 1.378(6) . ?
C20 C21A 1.388(6) . ?
C12 C13 1.405(4) . ?
C12 C14 1.370(4) . ?
C12 C11 1.511(4) . ?
C13 C15 1.496(4) . ?
C14 C16 1.497(4) . ?
C8 C7 1.413(4) . ?
C8 C10 1.493(4) . ?
C6 C7 1.365(4) . ?
C6 C9 1.489(4) . ?
C1 N3 1.318(4) . ?
C1 C5 1.376(4) . ?
C7 C11 1.508(4) . ?
C11 H11A 0.9700 . ?
C11 H11B 0.9700 . ?
N3 C2 1.346(5) . ?
C15 H15A 0.9600 . ?
C15 H15B 0.9600 . ?
C15 H15C 0.9600 . ?
C16 H16A 0.9600 . ?
C16 H16B 0.9600 . ?
C16 H16C 0.9600 . ?
C10 H10A 0.9600 . ?
C10 H10B 0.9600 . ?
C10 H10C 0.9600 . ?
C5 H5 0.9300 . ?
C5 C4 1.379(4) . ?
C4 H4 0.9300 . ?
C4 C3 1.359(5) . ?
C9 H9A 0.9600 . ?
C9 H9B 0.9600 . ?
C9 H9C 0.9600 . ?
C3 H3 0.9300 . ?
C3 C2 1.359(6) . ?
C2 H2 0.9300 . ?
C18 H18 0.9300 . ?
C18 C19 1.379(7) . ?
C18 C17 1.385(5) . ?
C19 H19 0.9300 . ?
C21 H21 0.9300 . ?
C21 C22 1.381(7) . ?
C22 H22 0.9300 . ?
C22 C17 1.356(6) . ?
C18A H18A 0.9300 . ?
C18A C19A 1.388(8) . ?
C18A C17 1.421(6) . ?
C19A H19A 0.9300 . ?
C21A H21A 0.9300 . ?
C21A C22A 1.400(7) . ?
C22A H22A 0.9300 . ?
C22A C17 1.381(6) . ?
